data_4311147
loop_
_publ_author_name
'Ivan V. Korendovych'
'Richard J. Staples'
'William M. Reiff'
'Elena V. Rybak-Akimova'

_publ_section_title
;
 A New High-Spin Iron(III) Complex with a Pentadentate Macrocyclic
 Amidopyridine Ligand: A Change from Slow Single-Ion Paramagnetic
 Relaxation to Long-Range Antiferromagnetic Order in a Hydrogen-Bonded
 Network
;
_journal_name_full 'Inorganic Chemistry'
_journal_page_first 3930
_journal_page_last 3941
_journal_paper_doi 10.1021/ic0351601
_journal_volume 43
_journal_year 2004
_chemical_formula_sum 'C14 H23 Cl Fe N5 O4'
_chemical_formula_weight 416.67
_chemical_name_systematic
; 
 ? 
;
_space_group_IT_number 14
_symmetry_cell_setting monoclinic
_symmetry_space_group_name_Hall '-P 2ybc'
_symmetry_space_group_name_H-M 'P 1 21/c 1'
_atom_sites_solution_hydrogens geom
_atom_sites_solution_primary direct
_atom_sites_solution_secondary difmap
_audit_creation_method SHELXL-97
_cell_angle_alpha 90.00
_cell_angle_beta 108.303(2)
_cell_angle_gamma 90.00
_cell_formula_units_Z 4
_cell_length_a 11.5958(13)
_cell_length_b 11.4695(13)
_cell_length_c 14.5979(16)
_cell_measurement_reflns_used 934
_cell_measurement_temperature 213(2)
_cell_measurement_theta_max 28.12
_cell_measurement_theta_min 2.65
_cell_volume 1843.3(4)
_computing_cell_refinement 'SMART (BRUKER, V5.054, 1998)'
_computing_data_collection 'ASTRO (BRUKER, V5.007, 1997)'
_computing_data_reduction 'SAINT (BRUKER, V6.01, 1999)'
_computing_molecular_graphics 'SHELXTL (BRUKER, 1998, V5.1)'
_computing_publication_material 'XCIF (Sheldrick and BRUKER, 1997, V5.1)'
_computing_structure_refinement 'SHELXL-97 (Sheldrick, 1997)'
_computing_structure_solution 'SHELXS-97 (Sheldrick, 1990)'
_diffrn_ambient_temperature 213(2)
_diffrn_measured_fraction_theta_full 0.999
_diffrn_measured_fraction_theta_max 0.999
_diffrn_measurement_device_type 'Bruker CCD'
_diffrn_measurement_method '\w, 0.3 deg'
_diffrn_radiation_monochromator graphite
_diffrn_radiation_source 'fine-focus sealed tube'
_diffrn_radiation_type MoK\a
_diffrn_radiation_wavelength 0.71073
_diffrn_reflns_av_R_equivalents 0.0332
_diffrn_reflns_av_sigmaI/netI 0.0346
_diffrn_reflns_limit_h_max 13
_diffrn_reflns_limit_h_min -9
_diffrn_reflns_limit_k_max 13
_diffrn_reflns_limit_k_min -13
_diffrn_reflns_limit_l_max 17
_diffrn_reflns_limit_l_min -17
_diffrn_reflns_number 9685
_diffrn_reflns_theta_full 25.00
_diffrn_reflns_theta_max 25.00
_diffrn_reflns_theta_min 1.85
_diffrn_standards_decay_% <1
_diffrn_standards_interval_count 0
_diffrn_standards_number 0
_exptl_absorpt_coefficient_mu 0.992
_exptl_absorpt_correction_T_max 0.928068
_exptl_absorpt_correction_T_min 0.741391
_exptl_absorpt_correction_type multi-scan
_exptl_absorpt_process_details 'Semi-empirical, SADABS'
_exptl_crystal_colour red
_exptl_crystal_density_diffrn 1.501
_exptl_crystal_density_method 'not measured'
_exptl_crystal_description needle
_exptl_crystal_F_000 868
_exptl_crystal_size_max 0.10
_exptl_crystal_size_mid 0.05
_exptl_crystal_size_min 0.05
_refine_diff_density_max 1.513
_refine_diff_density_min -0.923
_refine_diff_density_rms 0.091
_refine_ls_extinction_method none
_refine_ls_goodness_of_fit_ref 1.149
_refine_ls_hydrogen_treatment mixed
_refine_ls_matrix_type full
_refine_ls_number_parameters 216
_refine_ls_number_reflns 3248
_refine_ls_number_restraints 0
_refine_ls_restrained_S_all 1.149
_refine_ls_R_factor_all 0.0748
_refine_ls_R_factor_gt 0.0647
_refine_ls_shift/su_max 0.002
_refine_ls_shift/su_mean 0.000
_refine_ls_structure_factor_coef Fsqd
_refine_ls_weighting_details 'calc w=1/[\s^2^(Fo^2^)+(0.0605P)^2^+6.5276P] where P=(Fo^2^+2Fc^2^)/3'
_refine_ls_weighting_scheme calc
_refine_ls_wR_factor_gt 0.1525
_refine_ls_wR_factor_ref 0.1576
_reflns_number_gt 2889
_reflns_number_total 3248
_reflns_threshold_expression >2sigma(I)
_cod_data_source_file ic0351601si20040420_072646_1.cif
_cod_data_source_block II
_cod_depositor_comments
;
The following automatic conversions were performed:
'_symmetry_cell_setting' value 'Monoclinic' changed to 'monoclinic'
according to '/home/saulius/struct/CIF-dictionaries/cif_core.dic'
dictionary named 'cif_core.dic' version 2.4.1 from 2010-06-29.

Automatic conversion script
Id: cif_fix_enum 1527 2010-12-29 10:47:43Z saulius 
;
_cod_database_code 4311147

loop_
_publ_contact_author_name
_publ_contact_author_address
_publ_contact_author_email
_publ_contact_author_fax
_publ_contact_author_phone
'Prof. William M. Reiff'
;
Department of Chemistry and Chemical Biology
Northeastern University
360 Huntington Avenue
Boston, MA 02155
USA
;
w.reiff@neu.edu '1 617 373 8795' '1 617 373 2381'
'Prof. Elena V. Rybak-Akimova'
;
Department of Chemistry
Tufts University
62 Talbot Avenue 
Medford, MA 02155
USA
;
elena.rybak-akimova@tufts.edu '1 617 627 3443' '1 617 627 3413'

loop_
_symmetry_equiv_pos_as_xyz
'x, y, z'
'-x, y+1/2, -z+1/2'
'-x, -y, -z'
'x, -y-1/2, z-1/2'

loop_
_atom_site_label
_atom_site_type_symbol
_atom_site_fract_x
_atom_site_fract_y
_atom_site_fract_z
_atom_site_U_iso_or_equiv
_atom_site_adp_type
_atom_site_occupancy
_atom_site_symmetry_multiplicity
_atom_site_calc_flag
_atom_site_refinement_flags
_atom_site_disorder_assembly
_atom_site_disorder_group
Fe1 Fe 0.74882(6) 0.10305(6) 0.16165(4) 0.0213(2) Uani 1 1 d . . .
Cl1 Cl 0.66425(11) -0.05639(11) 0.06109(9) 0.0357(3) Uani 1 1 d . . .
O1 O 0.7927(4) 0.2892(4) -0.0799(3) 0.0506(11) Uani 1 1 d . . .
O2 O 1.0728(4) -0.0909(3) 0.3036(3) 0.0434(10) Uani 1 1 d . . .
O3 O 0.8052(3) 0.2448(3) 0.2487(2) 0.0331(8) Uani 1 1 d . . .
H3A H 0.8435 0.2955 0.2393 0.040 Uiso 1 1 d R . .
H3B H 0.8161 0.2358 0.3034 0.040 Uiso 1 1 d R . .
N1 N 0.9145(4) 0.1038(3) 0.1197(3) 0.0249(9) Uani 1 1 d . . .
N2 N 0.7236(4) 0.2225(4) 0.0430(3) 0.0281(9) Uani 1 1 d . . .
N3 N 0.5563(4) 0.1728(4) 0.1226(3) 0.0312(10) Uani 1 1 d . . .
H3C H 0.5104 0.1254 0.0740 0.037 Uiso 1 1 calc R . .
N4 N 0.6698(4) 0.0387(4) 0.2771(3) 0.0327(10) Uani 1 1 d . . .
H4B H 0.6981 0.0884 0.3288 0.039 Uiso 1 1 calc R . .
N5 N 0.8819(4) -0.0079(4) 0.2592(3) 0.0302(9) Uani 1 1 d . . .
C1 C 0.9175(5) 0.1679(4) 0.0440(3) 0.0293(11) Uani 1 1 d . . .
C2 C 1.0210(5) 0.1698(5) 0.0153(4) 0.0382(13) Uani 1 1 d . . .
H2A H 1.0230 0.2142 -0.0383 0.046 Uiso 1 1 calc R . .
C3 C 1.1208(5) 0.1051(5) 0.0669(4) 0.0442(15) Uani 1 1 d . . .
H3D H 1.1917 0.1052 0.0487 0.053 Uiso 1 1 calc R . .
C4 C 1.1160(5) 0.0402(5) 0.1454(4) 0.0366(13) Uani 1 1 d . . .
H4A H 1.1834 -0.0035 0.1818 0.044 Uiso 1 1 calc R . .
C5 C 1.0097(5) 0.0409(4) 0.1691(3) 0.0306(11) Uani 1 1 d . . .
C6 C 0.8030(5) 0.2322(4) -0.0032(3) 0.0313(12) Uani 1 1 d . . .
C7 C 0.6077(5) 0.2832(5) 0.0020(4) 0.0389(13) Uani 1 1 d . . .
H7A H 0.5557 0.2403 -0.0538 0.047 Uiso 1 1 calc R . .
H7B H 0.6214 0.3617 -0.0190 0.047 Uiso 1 1 calc R . .
C8 C 0.5482(5) 0.2901(5) 0.0802(4) 0.0375(13) Uani 1 1 d . . .
H8A H 0.5903 0.3470 0.1294 0.045 Uiso 1 1 calc R . .
H8B H 0.4631 0.3139 0.0529 0.045 Uiso 1 1 calc R . .
C9 C 0.5016(5) 0.1638(5) 0.2006(4) 0.0402(13) Uani 1 1 d . . .
H9A H 0.4131 0.1708 0.1745 0.048 Uiso 1 1 calc R . .
H9B H 0.5323 0.2260 0.2481 0.048 Uiso 1 1 calc R . .
C10 C 0.5366(5) 0.0455(5) 0.2470(4) 0.0408(14) Uani 1 1 d . . .
H10A H 0.5078 0.0371 0.3030 0.049 Uiso 1 1 calc R . .
H10B H 0.5006 -0.0167 0.2008 0.049 Uiso 1 1 calc R . .
C11 C 0.7177(6) -0.0765(5) 0.3111(4) 0.0417(14) Uani 1 1 d . . .
H11A H 0.6856 -0.1348 0.2604 0.050 Uiso 1 1 calc R . .
H11B H 0.6942 -0.0989 0.3676 0.050 Uiso 1 1 calc R . .
C12 C 0.8530(6) -0.0698(5) 0.3371(4) 0.0468(15) Uani 1 1 d . . .
H12A H 0.8868 -0.0279 0.3982 0.056 Uiso 1 1 calc R . .
H12B H 0.8879 -0.1484 0.3446 0.056 Uiso 1 1 calc R . .
C13 C 0.9893(5) -0.0260(4) 0.2511(4) 0.0314(11) Uani 1 1 d . . .
C1S C 0.7773(10) 0.6487(9) 0.1038(8) 0.104(3) Uiso 1 1 d . . .
H1SC H 0.7654 0.6788 0.1615 0.125 Uiso 1 1 d R . .
H1SA H 0.8633 0.6480 0.1142 0.125 Uiso 1 1 d R . .
H1SB H 0.7381 0.7016 0.0525 0.125 Uiso 1 1 d R . .
O1S O 0.7359(10) 0.5421(10) 0.0729(7) 0.171(4) Uiso 1 1 d . . .
H1S H 0.7930 0.5023 0.1106 0.205 Uiso 1 1 d R . .

loop_
_atom_site_aniso_label
_atom_site_aniso_U_11
_atom_site_aniso_U_22
_atom_site_aniso_U_33
_atom_site_aniso_U_23
_atom_site_aniso_U_13
_atom_site_aniso_U_12
Fe1 0.0235(4) 0.0220(4) 0.0192(3) -0.0028(3) 0.0078(3) -0.0018(3)
Cl1 0.0317(7) 0.0335(7) 0.0422(7) -0.0173(6) 0.0123(6) -0.0048(5)
O1 0.079(3) 0.051(3) 0.029(2) 0.0146(18) 0.028(2) 0.017(2)
O2 0.044(2) 0.040(2) 0.040(2) 0.0006(18) 0.0044(18) 0.0177(19)
O3 0.050(2) 0.0279(18) 0.0230(17) -0.0075(14) 0.0142(16) -0.0170(17)
N1 0.027(2) 0.027(2) 0.0214(19) -0.0033(16) 0.0091(17) -0.0013(18)
N2 0.032(2) 0.031(2) 0.0179(19) 0.0012(16) 0.0041(17) 0.0035(18)
N3 0.030(2) 0.033(2) 0.030(2) -0.0131(18) 0.0089(18) -0.0017(19)
N4 0.037(2) 0.033(2) 0.032(2) -0.0060(19) 0.017(2) -0.009(2)
N5 0.032(2) 0.029(2) 0.029(2) 0.0085(18) 0.0089(19) 0.0029(19)
C1 0.038(3) 0.028(3) 0.023(2) -0.007(2) 0.010(2) -0.008(2)
C2 0.047(3) 0.043(3) 0.033(3) -0.011(2) 0.025(3) -0.015(3)
C3 0.033(3) 0.057(4) 0.051(4) -0.024(3) 0.025(3) -0.009(3)
C4 0.029(3) 0.042(3) 0.040(3) -0.013(3) 0.012(2) 0.002(2)
C5 0.031(3) 0.030(3) 0.029(3) -0.012(2) 0.007(2) 0.002(2)
C6 0.045(3) 0.028(3) 0.021(2) -0.006(2) 0.011(2) -0.002(2)
C7 0.043(3) 0.043(3) 0.026(3) 0.002(2) 0.004(2) 0.011(3)
C8 0.032(3) 0.038(3) 0.040(3) -0.003(2) 0.007(2) 0.009(2)
C9 0.034(3) 0.047(3) 0.046(3) -0.012(3) 0.021(3) -0.002(3)
C10 0.041(3) 0.045(3) 0.046(3) -0.009(3) 0.026(3) -0.012(3)
C11 0.054(4) 0.036(3) 0.040(3) 0.010(2) 0.022(3) -0.006(3)
C12 0.055(4) 0.039(3) 0.048(3) 0.021(3) 0.018(3) 0.008(3)
C13 0.035(3) 0.027(3) 0.028(2) -0.004(2) 0.004(2) 0.005(2)

loop_
_atom_type_symbol
_atom_type_description
_atom_type_scat_dispersion_real
_atom_type_scat_dispersion_imag
_atom_type_scat_source
C C 0.0033 0.0016 'International Tables Vol C Tables 4.2.6.8 and 6.1.1.4'
H H 0.0000 0.0000 'International Tables Vol C Tables 4.2.6.8 and 6.1.1.4'
N N 0.0061 0.0033 'International Tables Vol C Tables 4.2.6.8 and 6.1.1.4'
O O 0.0106 0.0060 'International Tables Vol C Tables 4.2.6.8 and 6.1.1.4'
Cl Cl 0.1484 0.1585 'International Tables Vol C Tables 4.2.6.8 and 6.1.1.4'
Fe Fe 0.3463 0.8444 'International Tables Vol C Tables 4.2.6.8 and 6.1.1.4'

loop_
_geom_angle_atom_site_label_1
_geom_angle_atom_site_label_2
_geom_angle_atom_site_label_3
_geom_angle
_geom_angle_site_symmetry_1
_geom_angle_site_symmetry_3
_geom_angle_publ_flag
O3 Fe1 N2 85.99(14) . . ?
O3 Fe1 N5 92.08(15) . . ?
N2 Fe1 N5 142.61(16) . . ?
O3 Fe1 N1 91.93(14) . . ?
N2 Fe1 N1 71.49(15) . . ?
N5 Fe1 N1 71.26(15) . . ?
O3 Fe1 N3 88.45(14) . . ?
N2 Fe1 N3 72.52(16) . . ?
N5 Fe1 N3 144.83(16) . . ?
N1 Fe1 N3 143.89(15) . . ?
O3 Fe1 N4 85.54(14) . . ?
N2 Fe1 N4 144.65(16) . . ?
N5 Fe1 N4 71.98(16) . . ?
N1 Fe1 N4 143.03(16) . . ?
N3 Fe1 N4 73.00(16) . . ?
O3 Fe1 Cl1 174.39(11) . . ?
N2 Fe1 Cl1 93.87(11) . . ?
N5 Fe1 Cl1 91.42(12) . . ?
N1 Fe1 Cl1 93.35(11) . . ?
N3 Fe1 Cl1 86.16(11) . . ?
N4 Fe1 Cl1 91.38(11) . . ?
Fe1 O3 H3A 125.5 . . ?
Fe1 O3 H3B 116.9 . . ?
H3A O3 H3B 111.6 . . ?
C5 N1 C1 121.1(4) . . ?
C5 N1 Fe1 119.9(3) . . ?
C1 N1 Fe1 119.0(3) . . ?
C6 N2 C7 117.0(4) . . ?
C6 N2 Fe1 122.0(3) . . ?
C7 N2 Fe1 120.4(3) . . ?
C9 N3 C8 113.8(4) . . ?
C9 N3 Fe1 114.2(3) . . ?
C8 N3 Fe1 110.9(3) . . ?
C9 N3 H3C 105.7 . . ?
C8 N3 H3C 105.7 . . ?
Fe1 N3 H3C 105.7 . . ?
C11 N4 C10 113.7(4) . . ?
C11 N4 Fe1 110.3(3) . . ?
C10 N4 Fe1 113.0(3) . . ?
C11 N4 H4B 106.4 . . ?
C10 N4 H4B 106.4 . . ?
Fe1 N4 H4B 106.4 . . ?
C13 N5 C12 116.9(4) . . ?
C13 N5 Fe1 122.6(3) . . ?
C12 N5 Fe1 120.5(3) . . ?
N1 C1 C2 120.4(5) . . ?
N1 C1 C6 113.9(4) . . ?
C2 C1 C6 125.7(5) . . ?
C3 C2 C1 118.8(5) . . ?
C3 C2 H2A 120.6 . . ?
C1 C2 H2A 120.6 . . ?
C2 C3 C4 119.7(5) . . ?
C2 C3 H3D 120.1 . . ?
C4 C3 H3D 120.1 . . ?
C5 C4 C3 118.5(5) . . ?
C5 C4 H4A 120.8 . . ?
C3 C4 H4A 120.8 . . ?
N1 C5 C4 121.5(5) . . ?
N1 C5 C13 113.5(4) . . ?
C4 C5 C13 125.0(5) . . ?
O1 C6 N2 127.8(5) . . ?
O1 C6 C1 119.1(5) . . ?
N2 C6 C1 113.0(4) . . ?
N2 C7 C8 107.1(4) . . ?
N2 C7 H7A 110.3 . . ?
C8 C7 H7A 110.3 . . ?
N2 C7 H7B 110.3 . . ?
C8 C7 H7B 110.3 . . ?
H7A C7 H7B 108.5 . . ?
N3 C8 C7 106.6(4) . . ?
N3 C8 H8A 110.4 . . ?
C7 C8 H8A 110.4 . . ?
N3 C8 H8B 110.4 . . ?
C7 C8 H8B 110.4 . . ?
H8A C8 H8B 108.6 . . ?
N3 C9 C10 106.8(4) . . ?
N3 C9 H9A 110.4 . . ?
C10 C9 H9A 110.4 . . ?
N3 C9 H9B 110.4 . . ?
C10 C9 H9B 110.4 . . ?
H9A C9 H9B 108.6 . . ?
N4 C10 C9 106.9(4) . . ?
N4 C10 H10A 110.3 . . ?
C9 C10 H10A 110.3 . . ?
N4 C10 H10B 110.3 . . ?
C9 C10 H10B 110.3 . . ?
H10A C10 H10B 108.6 . . ?
N4 C11 C12 107.3(4) . . ?
N4 C11 H11A 110.3 . . ?
C12 C11 H11A 110.3 . . ?
N4 C11 H11B 110.3 . . ?
C12 C11 H11B 110.3 . . ?
H11A C11 H11B 108.5 . . ?
N5 C12 C11 107.8(5) . . ?
N5 C12 H12A 110.2 . . ?
C11 C12 H12A 110.2 . . ?
N5 C12 H12B 110.2 . . ?
C11 C12 H12B 110.2 . . ?
H12A C12 H12B 108.5 . . ?
O2 C13 N5 127.3(5) . . ?
O2 C13 C5 120.0(5) . . ?
N5 C13 C5 112.7(4) . . ?
O1S C1S H1SC 119.2 . . ?
O1S C1S H1SA 106.9 . . ?
H1SC C1S H1SA 107.1 . . ?
O1S C1S H1SB 106.4 . . ?
H1SC C1S H1SB 107.1 . . ?
H1SA C1S H1SB 110.1 . . ?
C1S O1S H1S 98.6 . . ?

loop_
_geom_bond_atom_site_label_1
_geom_bond_atom_site_label_2
_geom_bond_distance
_geom_bond_site_symmetry_2
_geom_bond_publ_flag
Fe1 O3 2.041(3) . ?
Fe1 N2 2.155(4) . ?
Fe1 N5 2.156(4) . ?
Fe1 N1 2.193(4) . ?
Fe1 N3 2.269(4) . ?
Fe1 N4 2.279(4) . ?
Fe1 Cl1 2.3573(13) . ?
O1 C6 1.271(6) . ?
O2 C13 1.270(6) . ?
O3 H3A 0.7698 . ?
O3 H3B 0.7754 . ?
N1 C5 1.326(6) . ?
N1 C1 1.337(6) . ?
N2 C6 1.305(7) . ?
N2 C7 1.465(7) . ?
N3 C9 1.470(7) . ?
N3 C8 1.472(7) . ?
N3 H3C 0.9200 . ?
N4 C11 1.459(7) . ?
N4 C10 1.469(7) . ?
N4 H4B 0.9200 . ?
N5 C13 1.305(7) . ?
N5 C12 1.466(7) . ?
C1 C2 1.390(7) . ?
C1 C6 1.485(7) . ?
C2 C3 1.383(8) . ?
C2 H2A 0.9400 . ?
C3 C4 1.383(8) . ?
C3 H3D 0.9400 . ?
C4 C5 1.381(7) . ?
C4 H4A 0.9400 . ?
C5 C13 1.501(7) . ?
C7 C8 1.510(8) . ?
C7 H7A 0.9800 . ?
C7 H7B 0.9800 . ?
C8 H8A 0.9800 . ?
C8 H8B 0.9800 . ?
C9 C10 1.515(8) . ?
C9 H9A 0.9800 . ?
C9 H9B 0.9800 . ?
C10 H10A 0.9800 . ?
C10 H10B 0.9800 . ?
C11 C12 1.495(9) . ?
C11 H11A 0.9800 . ?
C11 H11B 0.9800 . ?
C12 H12A 0.9800 . ?
C12 H12B 0.9800 . ?
C1S O1S 1.339(13) . ?
C1S H1SC 0.9600 . ?
C1S H1SA 0.9600 . ?
C1S H1SB 0.9600 . ?
O1S H1S 0.8500 . ?

loop_
_geom_torsion_atom_site_label_1
_geom_torsion_atom_site_label_2
_geom_torsion_atom_site_label_3
_geom_torsion_atom_site_label_4
_geom_torsion
_geom_torsion_site_symmetry_1
_geom_torsion_site_symmetry_2
_geom_torsion_site_symmetry_3
_geom_torsion_site_symmetry_4
_geom_torsion_publ_flag
O3 Fe1 N1 C5 91.9(4) . . . . ?
N2 Fe1 N1 C5 177.0(4) . . . . ?
N5 Fe1 N1 C5 0.3(3) . . . . ?
N3 Fe1 N1 C5 -178.1(3) . . . . ?
N4 Fe1 N1 C5 6.7(5) . . . . ?
Cl1 Fe1 N1 C5 -90.0(3) . . . . ?
O3 Fe1 N1 C1 -88.2(3) . . . . ?
N2 Fe1 N1 C1 -3.1(3) . . . . ?
N5 Fe1 N1 C1 -179.8(4) . . . . ?
N3 Fe1 N1 C1 1.8(5) . . . . ?
N4 Fe1 N1 C1 -173.4(3) . . . . ?
Cl1 Fe1 N1 C1 89.8(3) . . . . ?
O3 Fe1 N2 C6 100.2(4) . . . . ?
N5 Fe1 N2 C6 12.1(5) . . . . ?
N1 Fe1 N2 C6 6.9(4) . . . . ?
N3 Fe1 N2 C6 -170.1(4) . . . . ?
N4 Fe1 N2 C6 176.7(3) . . . . ?
Cl1 Fe1 N2 C6 -85.4(4) . . . . ?
O3 Fe1 N2 C7 -88.9(4) . . . . ?
N5 Fe1 N2 C7 -177.1(3) . . . . ?
N1 Fe1 N2 C7 177.7(4) . . . . ?
N3 Fe1 N2 C7 0.7(4) . . . . ?
N4 Fe1 N2 C7 -12.4(5) . . . . ?
Cl1 Fe1 N2 C7 85.4(4) . . . . ?
O3 Fe1 N3 C9 -71.9(3) . . . . ?
N2 Fe1 N3 C9 -158.2(4) . . . . ?
N5 Fe1 N3 C9 19.5(5) . . . . ?
N1 Fe1 N3 C9 -163.0(3) . . . . ?
N4 Fe1 N3 C9 13.9(3) . . . . ?
Cl1 Fe1 N3 C9 106.5(3) . . . . ?
O3 Fe1 N3 C8 58.3(3) . . . . ?
N2 Fe1 N3 C8 -28.0(3) . . . . ?
N5 Fe1 N3 C8 149.7(3) . . . . ?
N1 Fe1 N3 C8 -32.9(4) . . . . ?
N4 Fe1 N3 C8 144.1(3) . . . . ?
Cl1 Fe1 N3 C8 -123.3(3) . . . . ?
O3 Fe1 N4 C11 -124.0(4) . . . . ?
N2 Fe1 N4 C11 159.3(3) . . . . ?
N5 Fe1 N4 C11 -30.4(3) . . . . ?
N1 Fe1 N4 C11 -36.8(5) . . . . ?
N3 Fe1 N4 C11 146.2(4) . . . . ?
Cl1 Fe1 N4 C11 60.7(3) . . . . ?
O3 Fe1 N4 C10 107.5(4) . . . . ?
N2 Fe1 N4 C10 30.8(5) . . . . ?
N5 Fe1 N4 C10 -158.9(4) . . . . ?
N1 Fe1 N4 C10 -165.3(3) . . . . ?
N3 Fe1 N4 C10 17.7(3) . . . . ?
Cl1 Fe1 N4 C10 -67.8(3) . . . . ?
O3 Fe1 N5 C13 -92.4(4) . . . . ?
N2 Fe1 N5 C13 -6.3(5) . . . . ?
N1 Fe1 N5 C13 -1.1(4) . . . . ?
N3 Fe1 N5 C13 177.3(3) . . . . ?
N4 Fe1 N5 C13 -177.0(4) . . . . ?
Cl1 Fe1 N5 C13 92.0(4) . . . . ?
O3 Fe1 N5 C12 89.4(4) . . . . ?
N2 Fe1 N5 C12 175.5(4) . . . . ?
N1 Fe1 N5 C12 -179.3(4) . . . . ?
N3 Fe1 N5 C12 -0.9(5) . . . . ?
N4 Fe1 N5 C12 4.8(4) . . . . ?
Cl1 Fe1 N5 C12 -86.2(4) . . . . ?
C5 N1 C1 C2 0.2(7) . . . . ?
Fe1 N1 C1 C2 -179.7(4) . . . . ?
C5 N1 C1 C6 179.7(4) . . . . ?
Fe1 N1 C1 C6 -0.2(5) . . . . ?
N1 C1 C2 C3 -0.6(7) . . . . ?
C6 C1 C2 C3 179.9(5) . . . . ?
C1 C2 C3 C4 0.1(8) . . . . ?
C2 C3 C4 C5 0.9(8) . . . . ?
C1 N1 C5 C4 0.8(7) . . . . ?
Fe1 N1 C5 C4 -179.3(4) . . . . ?
C1 N1 C5 C13 -179.6(4) . . . . ?
Fe1 N1 C5 C13 0.3(5) . . . . ?
C3 C4 C5 N1 -1.3(8) . . . . ?
C3 C4 C5 C13 179.1(5) . . . . ?
C7 N2 C6 O1 0.6(8) . . . . ?
Fe1 N2 C6 O1 171.7(4) . . . . ?
C7 N2 C6 C1 179.9(4) . . . . ?
Fe1 N2 C6 C1 -9.0(6) . . . . ?
N1 C1 C6 O1 -175.0(4) . . . . ?
C2 C1 C6 O1 4.5(8) . . . . ?
N1 C1 C6 N2 5.7(6) . . . . ?
C2 C1 C6 N2 -174.8(5) . . . . ?
C6 N2 C7 C8 -163.4(5) . . . . ?
Fe1 N2 C7 C8 25.3(6) . . . . ?
C9 N3 C8 C7 -179.8(4) . . . . ?
Fe1 N3 C8 C7 49.8(5) . . . . ?
N2 C7 C8 N3 -47.3(6) . . . . ?
C8 N3 C9 C10 -170.4(4) . . . . ?
Fe1 N3 C9 C10 -41.7(5) . . . . ?
C11 N4 C10 C9 -171.8(4) . . . . ?
Fe1 N4 C10 C9 -45.1(5) . . . . ?
N3 C9 C10 N4 55.6(5) . . . . ?
C10 N4 C11 C12 179.0(5) . . . . ?
Fe1 N4 C11 C12 50.9(5) . . . . ?
C13 N5 C12 C11 -157.7(5) . . . . ?
Fe1 N5 C12 C11 20.6(6) . . . . ?
N4 C11 C12 N5 -45.5(6) . . . . ?
C12 N5 C13 O2 -0.5(8) . . . . ?
Fe1 N5 C13 O2 -178.8(4) . . . . ?
C12 N5 C13 C5 179.8(4) . . . . ?
Fe1 N5 C13 C5 1.5(6) . . . . ?
N1 C5 C13 O2 179.2(4) . . . . ?
C4 C5 C13 O2 -1.3(8) . . . . ?
N1 C5 C13 N5 -1.1(6) . . . . ?
C4 C5 C13 N5 178.5(5) . . . . ?
